data_2228322
loop_
_publ_author_name
'Lin, Jing'
'Cai, Wen-Lian'
'Li, Xi-Zhong'
'Huang, Sen-Ke'

_publ_section_title
;
 <i>catena</i>-Poly[[dichloridozinc(II)]-\m-[1,1'-(butane-1,4-diyl)diimidazole-\k^2^<i>N</i>^3^:<i>N</i>^3'^]]
;
_journal_coeditor_code GK2314
_journal_issue 12
_journal_name_full 'Acta Crystallographica Section E'
_journal_page_first m1580
_journal_paper_doi 10.1107/S1600536810046611
_journal_volume 66
_journal_year 2010
_chemical_formula_iupac '[Zn Cl2 (C10 H14 N4)]'
_chemical_formula_moiety 'C10 H14 Cl2 N4 Zn'
_chemical_formula_sum 'C10 H14 Cl2 N4 Zn'
_chemical_formula_weight 326.52
_chemical_name_systematic
;
<i>catena</i>-Poly[[dichloridozinc(II)]-\m-[1,1'-(butane-1,4-diyl)diimidazole-
\k^2^<i>N</i>^3^:<i>N</i>^3'^]]
;
_space_group_IT_number 14
_symmetry_cell_setting monoclinic
_symmetry_space_group_name_Hall '-P 2ybc'
_symmetry_space_group_name_H-M 'P 1 21/c 1'
_atom_sites_solution_hydrogens geom
_atom_sites_solution_primary direct
_atom_sites_solution_secondary difmap
_audit_creation_method SHELXL-97
_cell_angle_alpha 90.00
_cell_angle_beta 93.82(3)
_cell_angle_gamma 90.00
_cell_formula_units_Z 4
_cell_length_a 7.8583(16)
_cell_length_b 11.689(2)
_cell_length_c 15.882(3)
_cell_measurement_reflns_used 13865
_cell_measurement_temperature 293(2)
_cell_measurement_theta_max 27.42
_cell_measurement_theta_min 3.11
_cell_volume 1455.6(5)
_computing_cell_refinement 'SAINT (Siemens, 1994)'
_computing_data_collection 'SMART (Siemens, 1994)'
_computing_data_reduction 'SAINT (Siemens, 1994)'
_computing_molecular_graphics 'SHELXTL (Sheldrick, 2008)'
_computing_publication_material 'SHELXTL (Sheldrick, 2008)'
_computing_structure_refinement 'SHELXL97 (Sheldrick, 2008)'
_computing_structure_solution 'SHELXS97 (Sheldrick, 2008)'
_diffrn_ambient_temperature 293(2)
_diffrn_detector_area_resol_mean 0
_diffrn_measured_fraction_theta_full 0.997
_diffrn_measured_fraction_theta_max 0.997
_diffrn_measurement_device_type 'Siemens SMART CCD area-detector'
_diffrn_measurement_method '\f and \w'
_diffrn_radiation_monochromator graphite
_diffrn_radiation_source 'fine-focus sealed tube'
_diffrn_radiation_type MoK\a
_diffrn_radiation_wavelength 0.71073
_diffrn_reflns_av_R_equivalents 0.0355
_diffrn_reflns_av_sigmaI/netI 0.0289
_diffrn_reflns_limit_h_max 8
_diffrn_reflns_limit_h_min -10
_diffrn_reflns_limit_k_max 15
_diffrn_reflns_limit_k_min -15
_diffrn_reflns_limit_l_max 20
_diffrn_reflns_limit_l_min -20
_diffrn_reflns_number 13865
_diffrn_reflns_theta_full 27.42
_diffrn_reflns_theta_max 27.42
_diffrn_reflns_theta_min 3.11
_diffrn_standards_decay_% 0
_diffrn_standards_interval_count 0
_diffrn_standards_interval_time 0
_diffrn_standards_number 0
_exptl_absorpt_coefficient_mu 2.039
_exptl_absorpt_correction_T_max 0.731
_exptl_absorpt_correction_T_min 0.428
_exptl_absorpt_correction_type multi-scan
_exptl_absorpt_process_details '(SADABS; Sheldrick, 1996)'
_exptl_crystal_colour colorless
_exptl_crystal_density_diffrn 1.490
_exptl_crystal_density_method 'not measured'
_exptl_crystal_description block
_exptl_crystal_F_000 664
_exptl_crystal_size_max 0.34
_exptl_crystal_size_mid 0.27
_exptl_crystal_size_min 0.22
_refine_diff_density_max 1.330
_refine_diff_density_min -0.354
_refine_ls_extinction_method none
_refine_ls_goodness_of_fit_ref 1.007
_refine_ls_hydrogen_treatment constr
_refine_ls_matrix_type full
_refine_ls_number_parameters 154
_refine_ls_number_reflns 3309
_refine_ls_number_restraints 0
_refine_ls_restrained_S_all 1.007
_refine_ls_R_factor_all 0.0495
_refine_ls_R_factor_gt 0.0390
_refine_ls_shift/su_max 0.001
_refine_ls_shift/su_mean 0.000
_refine_ls_structure_factor_coef Fsqd
_refine_ls_weighting_details 'calc w=1/[\s^2^(Fo^2^)+(0.0822P)^2^+0.5697P] where P=(Fo^2^+2Fc^2^)/3'
_refine_ls_weighting_scheme calc
_refine_ls_wR_factor_gt 0.1126
_refine_ls_wR_factor_ref 0.1263
_reflns_number_gt 2701
_reflns_number_total 3309
_reflns_threshold_expression I>2sigma(I)
_cod_data_source_file gk2314.cif
_cod_data_source_block I
_cod_original_sg_symbol_H-M 'P 21/c'
_cod_database_code 2228322
_cod_database_fobs_code 2228322

loop_
_symmetry_equiv_pos_as_xyz
'x, y, z'
'-x, y+1/2, -z+1/2'
'-x, -y, -z'
'x, -y-1/2, z-1/2'

loop_
_atom_site_type_symbol
_atom_site_label
_atom_site_fract_x
_atom_site_fract_y
_atom_site_fract_z
_atom_site_U_iso_or_equiv
_atom_site_adp_type
_atom_site_calc_flag
_atom_site_refinement_flags
_atom_site_occupancy
_atom_site_disorder_assembly
_atom_site_disorder_group
Zn Zn1 0.03756(4) 0.88757(3) 0.221856(19) 0.03812(15) Uani d . 1 . .
Cl Cl1 0.16460(10) 1.03238(7) 0.15605(5) 0.0490(2) Uani d . 1 . .
Cl Cl2 -0.16703(11) 0.94302(9) 0.30450(5) 0.0595(3) Uani d . 1 . .
N N1 -0.0583(3) 0.7849(2) 0.12834(15) 0.0459(6) Uani d . 1 . .
N N2 -0.1741(4) 0.6401(3) 0.05838(18) 0.0564(7) Uani d . 1 . .
N N3 0.2244(3) 0.7996(2) 0.28566(15) 0.0414(5) Uani d . 1 . .
N N4 0.3570(3) 0.6570(2) 0.35199(15) 0.0418(5) Uani d . 1 . .
C C1 -0.1396(5) 0.6874(3) 0.1340(2) 0.0561(9) Uani d . 1 . .
H H1A -0.1695 0.6554 0.1845 0.067 Uiso calc R 1 . .
C C2 -0.0383(5) 0.7996(3) 0.0444(2) 0.0604(9) Uani d . 1 . .
H H2A 0.0175 0.8607 0.0209 0.072 Uiso calc R 1 . .
C C3 -0.1123(6) 0.7112(4) 0.0007(2) 0.0692(11) Uani d . 1 . .
H H3A -0.1192 0.7015 -0.0575 0.083 Uiso calc R 1 . .
C C4 -0.2665(6) 0.5326(3) 0.0393(3) 0.0721(11) Uani d . 1 . .
H H4A -0.2590 0.4840 0.0890 0.087 Uiso calc R 1 . .
H H4B -0.2132 0.4926 -0.0055 0.087 Uiso calc R 1 . .
C C5 -0.4511(6) 0.5543(3) 0.0128(3) 0.0687(11) Uani d . 1 . .
H H5A -0.4577 0.6072 -0.0344 0.082 Uiso calc R 1 . .
H H5B -0.5053 0.5904 0.0591 0.082 Uiso calc R 1 . .
C C6 0.2058(4) 0.7031(3) 0.32738(19) 0.0443(7) Uani d . 1 . .
H H6A 0.1011 0.6712 0.3383 0.053 Uiso calc R 1 . .
C C7 0.3969(4) 0.8154(3) 0.2830(2) 0.0539(8) Uani d . 1 . .
H H7A 0.4483 0.8769 0.2576 0.065 Uiso calc R 1 . .
C C8 0.4809(4) 0.7279(3) 0.3232(2) 0.0565(9) Uani d . 1 . .
H H8A 0.5984 0.7176 0.3299 0.068 Uiso calc R 1 . .
C C9 0.3835(4) 0.5474(3) 0.3955(2) 0.0487(7) Uani d . 1 . .
H H9A 0.4469 0.4969 0.3607 0.058 Uiso calc R 1 . .
H H9B 0.2735 0.5123 0.4026 0.058 Uiso calc R 1 . .
C C10 0.4794(4) 0.5590(3) 0.48174(18) 0.0437(7) Uani d . 1 . .
H H10A 0.5842 0.6014 0.4762 0.052 Uiso calc R 1 . .
H H10B 0.4102 0.6010 0.5195 0.052 Uiso calc R 1 . .

loop_
_atom_site_aniso_label
_atom_site_aniso_U_11
_atom_site_aniso_U_22
_atom_site_aniso_U_33
_atom_site_aniso_U_12
_atom_site_aniso_U_13
_atom_site_aniso_U_23
Zn1 0.0373(2) 0.0380(2) 0.0379(2) -0.00093(13) -0.00600(14) 0.00377(12)
Cl1 0.0466(4) 0.0420(4) 0.0590(5) -0.0042(3) 0.0084(3) 0.0081(3)
Cl2 0.0531(5) 0.0777(7) 0.0488(4) 0.0073(4) 0.0110(4) 0.0122(4)
N1 0.0504(15) 0.0459(14) 0.0400(12) -0.0080(12) -0.0086(10) 0.0022(11)
N2 0.0651(19) 0.0498(16) 0.0520(15) -0.0153(14) -0.0124(14) 0.0002(13)
N3 0.0360(13) 0.0409(13) 0.0460(12) 0.0014(10) -0.0065(10) 0.0084(11)
N4 0.0400(13) 0.0421(14) 0.0422(12) 0.0022(11) -0.0056(10) 0.0072(10)
C1 0.073(2) 0.052(2) 0.0418(16) -0.0170(17) -0.0112(15) 0.0081(14)
C2 0.073(2) 0.064(2) 0.0437(16) -0.0237(19) 0.0012(16) 0.0009(16)
C3 0.087(3) 0.077(3) 0.0434(17) -0.028(2) 0.0009(18) -0.0078(18)
C4 0.087(3) 0.051(2) 0.074(2) -0.020(2) -0.022(2) 0.0015(19)
C5 0.081(3) 0.057(2) 0.065(2) -0.025(2) -0.0131(19) -0.0024(18)
C6 0.0374(15) 0.0431(16) 0.0507(16) -0.0028(13) -0.0089(12) 0.0069(13)
C7 0.0449(17) 0.057(2) 0.0591(19) -0.0017(15) 0.0001(14) 0.0220(16)
C8 0.0363(16) 0.066(2) 0.067(2) 0.0072(15) 0.0039(14) 0.0189(18)
C9 0.0534(19) 0.0411(17) 0.0499(17) 0.0026(14) -0.0097(14) 0.0074(13)
C10 0.0476(17) 0.0436(17) 0.0393(15) 0.0059(13) -0.0007(12) 0.0060(12)

loop_
_atom_type_symbol
_atom_type_description
_atom_type_scat_dispersion_real
_atom_type_scat_dispersion_imag
_atom_type_scat_source
C C 0.0033 0.0016 'International Tables Vol C Tables 4.2.6.8 and 6.1.1.4'
H H 0.0000 0.0000 'International Tables Vol C Tables 4.2.6.8 and 6.1.1.4'
N N 0.0061 0.0033 'International Tables Vol C Tables 4.2.6.8 and 6.1.1.4'
Zn Zn 0.2839 1.4301 'International Tables Vol C Tables 4.2.6.8 and 6.1.1.4'
Cl Cl 0.1484 0.1585 'International Tables Vol C Tables 4.2.6.8 and 6.1.1.4'

loop_
_geom_angle_atom_site_label_1
_geom_angle_atom_site_label_2
_geom_angle_atom_site_label_3
_geom_angle_site_symmetry_1
_geom_angle_site_symmetry_3
_geom_angle
_geom_angle_publ_flag
N3 Zn1 N1 . . 106.94(11) ?
N3 Zn1 Cl2 . . 112.43(8) ?
N1 Zn1 Cl2 . . 110.90(8) ?
N3 Zn1 Cl1 . . 106.64(8) ?
N1 Zn1 Cl1 . . 105.09(8) ?
Cl2 Zn1 Cl1 . . 114.31(4) ?
C1 N1 C2 . . 105.3(3) ?
C1 N1 Zn1 . . 128.8(2) ?
C2 N1 Zn1 . . 125.7(2) ?
C1 N2 C3 . . 107.1(3) ?
C1 N2 C4 . . 127.4(3) ?
C3 N2 C4 . . 125.5(3) ?
C6 N3 C7 . . 105.8(2) ?
C6 N3 Zn1 . . 126.0(2) ?
C7 N3 Zn1 . . 127.3(2) ?
C6 N4 C8 . . 107.1(3) ?
C6 N4 C9 . . 125.8(3) ?
C8 N4 C9 . . 127.0(3) ?
N1 C1 N2 . . 111.7(3) ?
N1 C1 H1A . . 124.2 ?
N2 C1 H1A . . 124.2 ?
C3 C2 N1 . . 109.4(3) ?
C3 C2 H2A . . 125.3 ?
N1 C2 H2A . . 125.3 ?
N2 C3 C2 . . 106.5(3) ?
N2 C3 H3A . . 126.8 ?
C2 C3 H3A . . 126.8 ?
N2 C4 C5 . . 111.5(3) ?
N2 C4 H4A . . 109.3 ?
C5 C4 H4A . . 109.3 ?
N2 C4 H4B . . 109.3 ?
C5 C4 H4B . . 109.3 ?
H4A C4 H4B . . 108.0 ?
C4 C5 C5 . 3_465 113.2(5) ?
C4 C5 H5A . . 108.9 ?
C5 C5 H5A 3_465 . 108.9 ?
C4 C5 H5B . . 108.9 ?
C5 C5 H5B 3_465 . 108.9 ?
H5A C5 H5B . . 107.8 ?
N3 C6 N4 . . 111.4(3) ?
N3 C6 H6A . . 124.3 ?
N4 C6 H6A . . 124.3 ?
C8 C7 N3 . . 109.6(3) ?
C8 C7 H7A . . 125.2 ?
N3 C7 H7A . . 125.2 ?
C7 C8 N4 . . 106.1(3) ?
C7 C8 H8A . . 126.9 ?
N4 C8 H8A . . 126.9 ?
N4 C9 C10 . . 113.1(3) ?
N4 C9 H9A . . 109.0 ?
C10 C9 H9A . . 109.0 ?
N4 C9 H9B . . 109.0 ?
C10 C9 H9B . . 109.0 ?
H9A C9 H9B . . 107.8 ?
C10 C10 C9 3_666 . 110.0(3) ?
C10 C10 H10A 3_666 . 109.7 ?
C9 C10 H10A . . 109.7 ?
C10 C10 H10B 3_666 . 109.7 ?
C9 C10 H10B . . 109.7 ?
H10A C10 H10B . . 108.2 ?

loop_
_geom_bond_atom_site_label_1
_geom_bond_atom_site_label_2
_geom_bond_site_symmetry_2
_geom_bond_distance
_geom_bond_publ_flag
Zn1 N3 . 2.010(2) ?
Zn1 N1 . 2.016(3) ?
Zn1 Cl2 . 2.2381(11) ?
Zn1 Cl1 . 2.2567(9) ?
N1 C1 . 1.312(4) ?
N1 C2 . 1.363(4) ?
N2 C1 . 1.334(4) ?
N2 C3 . 1.352(5) ?
N2 C4 . 1.472(5) ?
N3 C6 . 1.322(4) ?
N3 C7 . 1.371(4) ?
N4 C6 . 1.339(4) ?
N4 C8 . 1.380(4) ?
N4 C9 . 1.464(4) ?
C1 H1A . 0.9300 ?
C2 C3 . 1.353(5) ?
C2 H2A . 0.9300 ?
C3 H3A . 0.9300 ?
C4 C5 . 1.505(6) ?
C4 H4A . 0.9700 ?
C4 H4B . 0.9700 ?
C5 C5 3_465 1.525(7) ?
C5 H5A . 0.9700 ?
C5 H5B . 0.9700 ?
C6 H6A . 0.9300 ?
C7 C8 . 1.354(5) ?
C7 H7A . 0.9300 ?
C8 H8A . 0.9300 ?
C9 C10 . 1.524(4) ?
C9 H9A . 0.9700 ?
C9 H9B . 0.9700 ?
C10 C10 3_666 1.522(6) ?
C10 H10A . 0.9700 ?
C10 H10B . 0.9700 ?

loop_
_geom_hbond_atom_site_label_D
_geom_hbond_atom_site_label_H
_geom_hbond_atom_site_label_A
_geom_hbond_site_symmetry_A
_geom_hbond_distance_DH
_geom_hbond_distance_HA
_geom_hbond_distance_DA
_geom_hbond_angle_DHA
C3 H3A Cl2 4_575 0.93 2.77 3.601(4) 149.0
C6 H6A Cl1 2_545 0.93 2.65 3.553(3) 163.8

loop_
_geom_torsion_atom_site_label_1
_geom_torsion_atom_site_label_2
_geom_torsion_atom_site_label_3
_geom_torsion_atom_site_label_4
_geom_torsion_site_symmetry_1
_geom_torsion_site_symmetry_2
_geom_torsion_site_symmetry_3
_geom_torsion_site_symmetry_4
_geom_torsion
_geom_torsion_publ_flag
N3 Zn1 N1 C1 . . . . 64.7(3) ?
Cl2 Zn1 N1 C1 . . . . -58.2(3) ?
Cl1 Zn1 N1 C1 . . . . 177.8(3) ?
N3 Zn1 N1 C2 . . . . -109.5(3) ?
Cl2 Zn1 N1 C2 . . . . 127.6(3) ?
Cl1 Zn1 N1 C2 . . . . 3.6(3) ?
N1 Zn1 N3 C6 . . . . -62.4(3) ?
Cl2 Zn1 N3 C6 . . . . 59.6(3) ?
Cl1 Zn1 N3 C6 . . . . -174.4(2) ?
N1 Zn1 N3 C7 . . . . 105.5(3) ?
Cl2 Zn1 N3 C7 . . . . -132.6(3) ?
Cl1 Zn1 N3 C7 . . . . -6.6(3) ?
C2 N1 C1 N2 . . . . -0.7(4) ?
Zn1 N1 C1 N2 . . . . -175.9(2) ?
C3 N2 C1 N1 . . . . -0.3(5) ?
C4 N2 C1 N1 . . . . -178.6(4) ?
C1 N1 C2 C3 . . . . 1.5(5) ?
Zn1 N1 C2 C3 . . . . 176.8(3) ?
C1 N2 C3 C2 . . . . 1.2(5) ?
C4 N2 C3 C2 . . . . 179.5(4) ?
N1 C2 C3 N2 . . . . -1.7(5) ?
C1 N2 C4 C5 . . . . 97.3(5) ?
C3 N2 C4 C5 . . . . -80.7(5) ?
N2 C4 C5 C5 . . . 3_465 176.4(4) ?
C7 N3 C6 N4 . . . . 0.4(4) ?
Zn1 N3 C6 N4 . . . . 170.4(2) ?
C8 N4 C6 N3 . . . . -0.8(4) ?
C9 N4 C6 N3 . . . . -176.6(3) ?
C6 N3 C7 C8 . . . . 0.1(4) ?
Zn1 N3 C7 C8 . . . . -169.7(2) ?
N3 C7 C8 N4 . . . . -0.6(4) ?
C6 N4 C8 C7 . . . . 0.9(4) ?
C9 N4 C8 C7 . . . . 176.6(3) ?
C6 N4 C9 C10 . . . . -120.0(3) ?
C8 N4 C9 C10 . . . . 65.1(4) ?
N4 C9 C10 C10 . . . 3_666 -173.2(3) ?
